data_7214860
loop_
_publ_author_name
'Wales, Craig'
'Thomas, Lynne H.'
'Wilson, Chick C.'

_publ_section_title
;
 Tautomerisation and polymorphism in molecular complexes of piroxicam with
 mono-substituted benzoic acids
;
_journal_issue 21
_journal_name_full CrystEngComm
_journal_page_first 7264
_journal_paper_doi 10.1039/c2ce26069g
_journal_volume 14
_journal_year 2012
_chemical_formula_moiety 'C15 H13 N3 O4 S, C7 H5 F O2'
_chemical_formula_sum 'C22 H18 F N3 O6 S'
_chemical_formula_weight 471.45
_chemical_name_systematic
;
?
;
_space_group_IT_number 14
_symmetry_cell_setting monoclinic
_symmetry_space_group_name_Hall '-P 2ybc'
_symmetry_space_group_name_H-M 'P 1 21/c 1'
_atom_sites_solution_hydrogens mixed
_atom_sites_solution_primary direct
_atom_sites_solution_secondary difmap
_audit_creation_method SHELXL-97
_cell_angle_alpha 90.00
_cell_angle_beta 95.787(2)
_cell_angle_gamma 90.00
_cell_formula_units_Z 4
_cell_length_a 10.8016(3)
_cell_length_b 20.9659(6)
_cell_length_c 9.2105(2)
_cell_measurement_reflns_used 27224
_cell_measurement_temperature 100(2)
_cell_measurement_theta_max 25.35
_cell_measurement_theta_min 1
_cell_volume 2075.23(9)
_computing_cell_refinement 'HKL Scalepack (Otwinowski & Minor 1997)'
_computing_data_collection 'Collect (Bruker AXS BV, 1997-2004)'
_computing_data_reduction 'HKL Denzo&Scalepack (Otwinowski,Minor 1997)'
_computing_structure_refinement 'SHELXL-97 (Sheldrick, 2008)'
_computing_structure_solution 'SHELXS-97 (Sheldrick, 2008)'
_diffrn_ambient_temperature 100(2)
_diffrn_measured_fraction_theta_full 0.995
_diffrn_measured_fraction_theta_max 0.995
_diffrn_measurement_device_type KappaCCD
_diffrn_measurement_method 'CCD; rotation images'
_diffrn_radiation_monochromator graphite
_diffrn_radiation_source 'fine-focus sealed tube'
_diffrn_radiation_type MoK\a
_diffrn_radiation_wavelength 0.71073
_diffrn_reflns_av_R_equivalents 0.0959
_diffrn_reflns_av_sigmaI/netI 0.0530
_diffrn_reflns_limit_h_max 12
_diffrn_reflns_limit_h_min -12
_diffrn_reflns_limit_k_max 25
_diffrn_reflns_limit_k_min -25
_diffrn_reflns_limit_l_max 11
_diffrn_reflns_limit_l_min -11
_diffrn_reflns_number 26715
_diffrn_reflns_theta_full 25.36
_diffrn_reflns_theta_max 25.36
_diffrn_reflns_theta_min 1.89
_exptl_absorpt_coefficient_mu 0.212
_exptl_absorpt_correction_T_max 1
_exptl_absorpt_correction_T_min 0.8096
_exptl_absorpt_correction_type multi-scan
_exptl_absorpt_process_details 'SADABS (Blessing, 1997)'
_exptl_crystal_colour yellow
_exptl_crystal_density_diffrn 1.509
_exptl_crystal_density_method 'not measured'
_exptl_crystal_description Needles
_exptl_crystal_F_000 976
_refine_diff_density_max 0.575
_refine_diff_density_min -0.486
_refine_diff_density_rms 0.056
_refine_ls_extinction_method none
_refine_ls_goodness_of_fit_ref 1.067
_refine_ls_hydrogen_treatment mixed
_refine_ls_matrix_type full
_refine_ls_number_parameters 286
_refine_ls_number_reflns 3776
_refine_ls_number_restraints 0
_refine_ls_restrained_S_all 1.067
_refine_ls_R_factor_all 0.0927
_refine_ls_R_factor_gt 0.0568
_refine_ls_shift/su_max 0.000
_refine_ls_shift/su_mean 0.000
_refine_ls_structure_factor_coef Fsqd
_refine_ls_weighting_details 'calc w=1/[\s^2^(Fo^2^)+(0.0430P)^2^+2.4905P] where P=(Fo^2^+2Fc^2^)/3'
_refine_ls_weighting_scheme calc
_refine_ls_wR_factor_gt 0.1170
_refine_ls_wR_factor_ref 0.1325
_reflns_number_gt 2649
_reflns_number_total 3776
_reflns_threshold_expression >2sigma(I)
_cod_data_source_file c2ce26069g.txt
_cod_data_source_block shelxl_PXZ_2FBA
_cod_depositor_comments
;
The following automatic conversions were performed:

'_symmetry_cell_setting' value 'Monoclinic' changed to 'monoclinic'
according to
/usr/data/users/saulius/automatic-downloads/retrospective/RSC/lib/dictionaries/cif_core.dic
dictionary named 'cif_core.dic' version 2.4.2 from 2011-04-26.

Automatic conversion script
Id: cif_fix_values 2281 2013-09-26 08:29:07Z andrius 
;
_cod_original_sg_symbol_H-M P21/c
_cod_database_code 7214860

loop_
_symmetry_equiv_pos_as_xyz
'x, y, z'
'-x, y+1/2, -z+1/2'
'-x, -y, -z'
'x, -y-1/2, z-1/2'

loop_
_atom_site_label
_atom_site_type_symbol
_atom_site_fract_x
_atom_site_fract_y
_atom_site_fract_z
_atom_site_U_iso_or_equiv
_atom_site_adp_type
_atom_site_occupancy
_atom_site_symmetry_multiplicity
_atom_site_calc_flag
_atom_site_refinement_flags
_atom_site_disorder_assembly
_atom_site_disorder_group
H4 H 0.765(4) 0.029(2) 0.680(5) 0.086(16) Uiso 1 1 d . . .
H16 H 0.459(3) 0.0360(16) 0.875(4) 0.044(10) Uiso 1 1 d . . .
H17 H 0.417(3) 0.0819(15) 1.001(3) 0.031(9) Uiso 1 1 d . . .
H15 H 0.341(3) 0.0177(17) 0.980(4) 0.043(10) Uiso 1 1 d . . .
H14 H -0.044(3) -0.0461(18) 0.881(4) 0.050(11) Uiso 1 1 d . . .
H9 H 0.109(3) -0.0393(17) 0.595(4) 0.043(11) Uiso 1 1 d . . .
S1 S 0.32657(8) 0.15583(4) 0.77235(8) 0.0340(2) Uani 1 1 d . . .
O6 O 0.0936(2) 0.01364(10) 0.8945(2) 0.0319(5) Uani 1 1 d . . .
N2 N 0.0764(3) -0.03856(12) 0.6747(3) 0.0299(6) Uani 1 1 d . . .
O5 O 0.2213(2) 0.00313(10) 0.4836(2) 0.0344(5) Uani 1 1 d . . .
O3 O 0.4026(2) 0.18840(11) 0.8855(2) 0.0444(6) Uani 1 1 d . . .
N3 N -0.0687(2) -0.07653(12) 0.8271(3) 0.0283(6) Uani 1 1 d . . .
O4 O 0.2136(2) 0.18545(10) 0.7110(2) 0.0385(6) Uani 1 1 d . . .
C14 C 0.2712(3) 0.04049(14) 0.5831(3) 0.0294(7) Uani 1 1 d . . .
N1 N 0.2907(2) 0.08556(12) 0.8322(3) 0.0295(6) Uani 1 1 d . . .
C18 C -0.0584(3) -0.12806(14) 0.6020(3) 0.0303(7) Uani 1 1 d . . .
H18 H -0.0238 -0.1326 0.5141 0.036 Uiso 1 1 calc R . .
C16 C 0.1297(3) 0.00725(14) 0.7713(3) 0.0285(7) Uani 1 1 d . . .
C12 C 0.3783(3) 0.08106(14) 0.5473(3) 0.0309(7) Uani 1 1 d . . .
C17 C -0.0157(3) -0.08028(14) 0.7011(3) 0.0275(7) Uani 1 1 d . . .
C15 C 0.2300(3) 0.04419(13) 0.7209(3) 0.0266(7) Uani 1 1 d . . .
C21 C -0.1613(3) -0.11552(14) 0.8617(3) 0.0313(7) Uani 1 1 d . . .
H21 H -0.1950 -0.1106 0.9500 0.038 Uiso 1 1 calc R . .
C10 C 0.5472(3) 0.10189(17) 0.3997(4) 0.0430(9) Uani 1 1 d . . .
H10 H 0.5914 0.0904 0.3222 0.052 Uiso 1 1 calc R . .
C22 C 0.3856(4) 0.05256(18) 0.9325(4) 0.0361(8) Uani 1 1 d . . .
C19 C -0.1517(3) -0.16805(14) 0.6357(3) 0.0311(7) Uani 1 1 d . . .
H19 H -0.1801 -0.1998 0.5701 0.037 Uiso 1 1 calc R . .
C11 C 0.4446(3) 0.06601(16) 0.4294(3) 0.0359(8) Uani 1 1 d . . .
H11 H 0.4198 0.0315 0.3701 0.043 Uiso 1 1 calc R . .
C8 C 0.5188(4) 0.17163(17) 0.5992(4) 0.0458(9) Uani 1 1 d . . .
H8 H 0.5428 0.2070 0.6560 0.055 Uiso 1 1 calc R . .
C13 C 0.4165(3) 0.13539(15) 0.6295(3) 0.0356(8) Uani 1 1 d . . .
C20 C -0.2048(3) -0.16189(15) 0.7667(3) 0.0322(7) Uani 1 1 d . . .
H20 H -0.2685 -0.1889 0.7888 0.039 Uiso 1 1 calc R . .
C9 C 0.5843(4) 0.15449(18) 0.4840(4) 0.0491(10) Uani 1 1 d . . .
H9A H 0.6531 0.1782 0.4630 0.059 Uiso 1 1 calc R . .
O2 O 0.7588(2) 0.04914(11) 0.7651(2) 0.0397(6) Uani 1 1 d . A .
O1 O 0.9002(2) 0.11269(12) 0.6757(2) 0.0462(6) Uani 1 1 d . A .
C7 C 0.8339(3) 0.09908(15) 0.7698(3) 0.0310(7) Uani 1 1 d . . .
F1A F 1.0146(5) 0.1874(2) 0.8921(5) 0.0477(16) Uiso 0.394(5) 1 d P A 1
C1A C 0.7078(5) 0.1394(3) 0.9732(7) 0.0298(9) Uiso 0.394(5) 1 d PG A 1
H1A H 0.6444 0.1118 0.9374 0.036 Uiso 0.394(5) 1 calc PR A 1
C2A C 0.6932(5) 0.1772(3) 1.0941(6) 0.0325(10) Uiso 0.394(5) 1 d PG A 1
H2A H 0.6200 0.1750 1.1392 0.039 Uiso 0.394(5) 1 calc PR A 1
C3A C 0.7878(6) 0.2184(3) 1.1476(5) 0.0286(10) Uiso 0.394(5) 1 d PG A 1
H3A H 0.7780 0.2438 1.2285 0.034 Uiso 0.394(5) 1 calc PR A 1
C4A C 0.8971(5) 0.2217(3) 1.0802(6) 0.0285(9) Uiso 0.394(5) 1 d PG A 1
H4A H 0.9605 0.2493 1.1160 0.034 Uiso 0.394(5) 1 calc PR A 1
C5A C 0.9117(5) 0.1838(3) 0.9592(7) 0.0300(9) Uiso 0.394(5) 1 d PG A 1
C6A C 0.8171(6) 0.1427(3) 0.9057(6) 0.0246(8) Uiso 0.394(5) 1 d PG A 1
F1B F 0.6458(3) 0.09691(15) 0.9719(3) 0.0447(11) Uiso 0.606(5) 1 d P A 2
C1B C 0.7411(3) 0.13672(17) 0.9951(4) 0.0298(9) Uiso 0.606(5) 1 d PG A 2
C2B C 0.7422(4) 0.17843(17) 1.1125(4) 0.0325(10) Uiso 0.606(5) 1 d PG A 2
H2B H 0.6781 0.1773 1.1728 0.039 Uiso 0.606(5) 1 calc PR A 2
C3B C 0.8390(4) 0.22183(16) 1.1398(3) 0.0286(10) Uiso 0.606(5) 1 d PG A 2
H3B H 0.8397 0.2497 1.2184 0.034 Uiso 0.606(5) 1 calc PR A 2
C4B C 0.9347(3) 0.22352(17) 1.0497(4) 0.0285(9) Uiso 0.606(5) 1 d PG A 2
H4B H 0.9995 0.2526 1.0680 0.034 Uiso 0.606(5) 1 calc PR A 2
C5B C 0.9336(3) 0.1818(2) 0.9323(4) 0.0300(9) Uiso 0.606(5) 1 d PG A 2
H5B H 0.9976 0.1829 0.8720 0.036 Uiso 0.606(5) 1 calc PR A 2
C6B C 0.8368(4) 0.1384(2) 0.9050(4) 0.0246(8) Uiso 0.606(5) 1 d PG A 2

loop_
_atom_site_aniso_label
_atom_site_aniso_U_11
_atom_site_aniso_U_22
_atom_site_aniso_U_33
_atom_site_aniso_U_23
_atom_site_aniso_U_13
_atom_site_aniso_U_12
S1 0.0489(5) 0.0244(4) 0.0284(4) -0.0039(3) 0.0023(4) -0.0060(4)
O6 0.0409(13) 0.0293(12) 0.0252(11) -0.0043(9) 0.0009(9) -0.0063(10)
N2 0.0379(16) 0.0248(14) 0.0264(15) -0.0029(11) -0.0004(12) -0.0028(12)
O5 0.0446(14) 0.0285(12) 0.0293(11) -0.0067(9) 0.0001(10) -0.0011(10)
O3 0.0603(16) 0.0373(13) 0.0354(13) -0.0081(10) 0.0037(11) -0.0201(12)
N3 0.0380(16) 0.0200(14) 0.0257(14) -0.0023(11) -0.0036(12) -0.0009(12)
O4 0.0575(16) 0.0249(12) 0.0326(12) -0.0022(9) 0.0020(11) 0.0050(11)
C14 0.0372(19) 0.0208(15) 0.0285(16) -0.0015(13) -0.0050(14) 0.0051(14)
N1 0.0359(15) 0.0240(14) 0.0269(13) -0.0020(11) -0.0054(11) -0.0033(12)
C18 0.0393(19) 0.0236(16) 0.0272(16) -0.0025(13) -0.0012(14) 0.0031(15)
C16 0.0354(18) 0.0215(16) 0.0268(16) -0.0023(13) -0.0060(14) 0.0009(14)
C12 0.0390(19) 0.0222(16) 0.0307(17) 0.0020(13) -0.0011(14) 0.0008(14)
C17 0.0336(18) 0.0211(15) 0.0260(16) 0.0014(12) -0.0051(13) 0.0020(14)
C15 0.0343(18) 0.0191(15) 0.0248(15) -0.0030(12) -0.0040(13) -0.0011(13)
C21 0.0368(19) 0.0277(17) 0.0290(17) 0.0012(13) 0.0013(14) 0.0003(15)
C10 0.052(2) 0.041(2) 0.0368(19) 0.0034(16) 0.0097(17) -0.0002(18)
C22 0.040(2) 0.035(2) 0.0306(18) 0.0004(16) -0.0105(17) -0.0035(17)
C19 0.0385(19) 0.0245(17) 0.0284(16) -0.0037(13) -0.0052(14) -0.0022(14)
C11 0.046(2) 0.0287(17) 0.0320(17) 0.0007(14) 0.0015(15) 0.0014(16)
C8 0.060(2) 0.039(2) 0.039(2) -0.0023(16) 0.0068(18) -0.0173(19)
C13 0.043(2) 0.0313(18) 0.0315(17) 0.0011(14) -0.0007(15) -0.0021(16)
C20 0.0372(19) 0.0237(16) 0.0348(17) -0.0001(14) -0.0010(15) -0.0033(14)
C9 0.055(2) 0.046(2) 0.048(2) 0.0035(18) 0.0120(19) -0.0162(19)
O2 0.0623(17) 0.0301(13) 0.0273(12) -0.0046(10) 0.0067(11) -0.0106(12)
O1 0.0549(17) 0.0539(16) 0.0314(13) -0.0057(11) 0.0118(12) -0.0084(13)
C7 0.0358(19) 0.0291(17) 0.0270(16) 0.0046(14) -0.0018(14) 0.0014(15)

loop_
_atom_type_symbol
_atom_type_description
_atom_type_scat_dispersion_real
_atom_type_scat_dispersion_imag
_atom_type_scat_source
C C 0.0033 0.0016 'International Tables Vol C Tables 4.2.6.8 and 6.1.1.4'
H H 0.0000 0.0000 'International Tables Vol C Tables 4.2.6.8 and 6.1.1.4'
F F 0.0171 0.0103 'International Tables Vol C Tables 4.2.6.8 and 6.1.1.4'
N N 0.0061 0.0033 'International Tables Vol C Tables 4.2.6.8 and 6.1.1.4'
O O 0.0106 0.0060 'International Tables Vol C Tables 4.2.6.8 and 6.1.1.4'
S S 0.1246 0.1234 'International Tables Vol C Tables 4.2.6.8 and 6.1.1.4'

loop_
_geom_angle_atom_site_label_1
_geom_angle_atom_site_label_2
_geom_angle_atom_site_label_3
_geom_angle
O3 S1 O4 118.90(14)
O3 S1 N1 108.83(13)
O4 S1 N1 107.61(14)
O3 S1 C13 109.83(15)
O4 S1 C13 108.75(14)
N1 S1 C13 101.50(14)
C17 N2 C16 126.1(3)
C17 N2 H9 121(2)
C16 N2 H9 113(2)
C17 N3 C21 123.7(3)
C17 N3 H14 115(3)
C21 N3 H14 121(3)
O5 C14 C15 122.5(3)
O5 C14 C12 117.8(3)
C15 C14 C12 119.7(3)
C15 N1 C22 113.4(2)
C15 N1 S1 114.05(19)
C22 N1 S1 117.3(2)
C19 C18 C17 119.4(3)
C19 C18 H18 120.3
C17 C18 H18 120.3
O6 C16 N2 120.7(3)
O6 C16 C15 123.3(3)
N2 C16 C15 116.0(3)
C11 C12 C13 117.1(3)
C11 C12 C14 120.7(3)
C13 C12 C14 122.1(3)
N3 C17 N2 119.8(3)
N3 C17 C18 117.5(3)
N2 C17 C18 122.7(3)
C14 C15 C16 125.7(3)
C14 C15 N1 121.1(3)
C16 C15 N1 113.2(2)
N3 C21 C20 119.7(3)
N3 C21 H21 120.1
C20 C21 H21 120.1
C9 C10 C11 120.8(3)
C9 C10 H10 119.6
C11 C10 H10 119.6
N1 C22 H16 110.4(18)
N1 C22 H17 107.4(19)
H16 C22 H17 109(3)
N1 C22 H15 106.2(19)
H16 C22 H15 113(3)
H17 C22 H15 110(3)
C18 C19 C20 121.0(3)
C18 C19 H19 119.5
C20 C19 H19 119.5
C10 C11 C12 120.9(3)
C10 C11 H11 119.6
C12 C11 H11 119.6
C9 C8 C13 119.4(3)
C9 C8 H8 120.3
C13 C8 H8 120.3
C8 C13 C12 122.0(3)
C8 C13 S1 121.6(3)
C12 C13 S1 116.4(3)
C21 C20 C19 118.6(3)
C21 C20 H20 120.7
C19 C20 H20 120.7
C8 C9 C10 119.8(3)
C8 C9 H9A 120.1
C10 C9 H9A 120.1
C7 O2 H4 107(3)
O1 C7 O2 124.6(3)
O1 C7 C6B 120.2(3)
O2 C7 C6B 115.2(3)
O1 C7 C6A 123.7(4)
O2 C7 C6A 111.4(3)
C2A C1A C6A 120.0
C2A C1A H1A 120.0
C6A C1A H1A 120.0
C3A C2A C1A 120.0
C3A C2A H2A 120.0
C1A C2A H2A 120.0
C4A C3A C2A 120.0
C4A C3A H3A 120.0
C2A C3A H3A 120.0
C3A C4A C5A 120.0
C3A C4A H4A 120.0
C5A C4A H4A 120.0
F1A C5A C6A 119.4(4)
F1A C5A C4A 120.6(4)
C6A C5A C4A 120.0
C5A C6A C1A 120.0
C5A C6A C7 120.2(4)
C1A C6A C7 119.8(4)
F1B C1B C2B 117.9(3)
F1B C1B C6B 122.1(3)
C2B C1B C6B 120.0
C3B C2B C1B 120.0
C3B C2B H2B 120.0
C1B C2B H2B 120.0
C2B C3B C4B 120.0
C2B C3B H3B 120.0
C4B C3B H3B 120.0
C5B C4B C3B 120.0
C5B C4B H4B 120.0
C3B C4B H4B 120.0
C4B C5B C6B 120.0
C4B C5B H5B 120.0
C6B C5B H5B 120.0
C5B C6B C1B 120.0
C5B C6B C7 117.7(3)
C1B C6B C7 122.0(3)

loop_
_geom_bond_atom_site_label_1
_geom_bond_atom_site_label_2
_geom_bond_distance
S1 O3 1.433(2)
S1 O4 1.433(2)
S1 N1 1.633(3)
S1 C13 1.765(3)
O6 C16 1.243(4)
N2 C17 1.365(4)
N2 C16 1.394(4)
N2 H9 0.85(4)
O5 C14 1.282(3)
N3 C17 1.347(4)
N3 C21 1.354(4)
N3 H14 0.84(4)
C14 C15 1.388(4)
C14 C12 1.499(5)
N1 C15 1.448(4)
N1 C22 1.481(4)
C18 C19 1.370(4)
C18 C17 1.402(4)
C18 H18 0.9300
C16 C15 1.447(4)
C12 C11 1.395(5)
C12 C13 1.407(4)
C21 C20 1.359(4)
C21 H21 0.9300
C10 C9 1.385(5)
C10 C11 1.389(5)
C10 H10 0.9300
C22 H16 1.06(4)
C22 H17 0.92(3)
C22 H15 1.00(4)
C19 C20 1.393(4)
C19 H19 0.9300
C11 H11 0.9300
C8 C9 1.381(5)
C8 C13 1.393(5)
C8 H8 0.9300
C20 H20 0.9300
C9 H9A 0.9300
O2 C7 1.323(4)
O2 H4 0.90(5)
O1 C7 1.213(4)
C7 C6B 1.491(4)
C7 C6A 1.575(5)
F1A C5A 1.327(7)
C1A C2A 1.3900
C1A C6A 1.3900
C1A H1A 0.9300
C2A C3A 1.3900
C2A H2A 0.9300
C3A C4A 1.3900
C3A H3A 0.9300
C4A C5A 1.3900
C4A H4A 0.9300
C5A C6A 1.3900
F1B C1B 1.325(4)
C1B C2B 1.3900
C1B C6B 1.3900
C2B C3B 1.3900
C2B H2B 0.9300
C3B C4B 1.3900
C3B H3B 0.9300
C4B C5B 1.3900
C4B H4B 0.9300
C5B C6B 1.3900
C5B H5B 0.9300
